data_2014413
loop_
_publ_author_name
'Juan Granifo'
'Mar\'ia Teresa Garland'
'Ricardo Baggio'

_publ_section_title
;Two one-dimensional zinc(II) coordination polymers:
 <i>catena</i>-poly[[bis(pentane-2,4-dionato-\k^2^<i>O</i>,<i>O</i>')zinc]-\m-1,4-bis(<i>x</i>-pyridyl)-2,3-diazabuta-1,3-diene]
 (<i>x</i> = 3, 4)
;
_journal_coeditor_code SQ3002
_journal_issue 2
_journal_name_full 'Acta Crystallographica Section C'
_journal_page_first m56
_journal_page_last m59
_journal_paper_doi 10.1107/S0108270106000540
_journal_volume 62
_journal_year 2006
_chemical_formula_iupac '[Zn (C5 H7 O2)2 (C12 H10 N4)]'
_chemical_formula_moiety 'C22 H24 N4 O4 Zn '
_chemical_formula_sum 'C22 H24 N4 O4 Zn'
_chemical_formula_weight 473.82
_chemical_name_systematic
;
catena-poly[[bis(pentane-2,4-dionato-\k^2^O,O')zinc]-\m-
1,4-bis(3-pyridyl)-2,3-diazabuta-1,3-diene]
;
_space_group_IT_number 2
_symmetry_cell_setting triclinic
_symmetry_space_group_name_Hall '-P 1'
_symmetry_space_group_name_H-M 'P -1'
_atom_sites_solution_hydrogens geom
_atom_sites_solution_primary direct
_atom_sites_solution_secondary difmap
_audit_creation_method SHELXL-97
_cell_angle_alpha 80.536(3)
_cell_angle_beta 73.444(3)
_cell_angle_gamma 77.310(3)
_cell_formula_units_Z 1
_cell_length_a 6.8637(11)
_cell_length_b 8.6257(14)
_cell_length_c 9.9497(16)
_cell_measurement_reflns_used 1134
_cell_measurement_temperature 298(2)
_cell_measurement_theta_max 25.67
_cell_measurement_theta_min 3.45
_cell_volume 547.57(15)
_computing_cell_refinement 'SAINT-NT (Bruker, 2000)'
_computing_data_collection 'SMART-NT (Bruker, 2001)'
_computing_data_reduction SAINT-NT
_computing_molecular_graphics 'XP in SHELXTL-PC (Sheldrick, 2000 or 1994?)'
_computing_publication_material SHELXL97
_computing_structure_refinement 'SHELXL97 (Sheldrick, 1997)'
_computing_structure_solution 'SHELXS97 (Sheldrick, 1997)'
_diffrn_ambient_temperature 298(2)
_diffrn_measured_fraction_theta_full 0.992
_diffrn_measured_fraction_theta_max 0.896
_diffrn_measurement_device_type 'Bruker SMART CCD area-detector'
_diffrn_measurement_method '\f and \w scans'
_diffrn_radiation_monochromator graphite
_diffrn_radiation_source 'fine-focus sealed tube'
_diffrn_radiation_type MoK\a
_diffrn_radiation_wavelength 0.71073
_diffrn_reflns_av_R_equivalents 0.0331
_diffrn_reflns_av_sigmaI/netI 0.0643
_diffrn_reflns_limit_h_max 8
_diffrn_reflns_limit_h_min -9
_diffrn_reflns_limit_k_max 10
_diffrn_reflns_limit_k_min -10
_diffrn_reflns_limit_l_max 12
_diffrn_reflns_limit_l_min -12
_diffrn_reflns_number 4661
_diffrn_reflns_theta_full 25.00
_diffrn_reflns_theta_max 28.07
_diffrn_reflns_theta_min 2.15
_diffrn_standards_number 0
_exptl_absorpt_coefficient_mu 1.157
_exptl_absorpt_correction_T_max 0.88
_exptl_absorpt_correction_T_min 0.74
_exptl_absorpt_correction_type multi-scan
_exptl_absorpt_process_details
;
(SADABS; Sheldrick, 1996)
;
_exptl_crystal_colour yellow
_exptl_crystal_density_diffrn 1.437
_exptl_crystal_density_method 'not measured'
_exptl_crystal_description block
_exptl_crystal_F_000 246
_exptl_crystal_size_max 0.28
_exptl_crystal_size_mid 0.18
_exptl_crystal_size_min 0.12
_refine_diff_density_max 0.541
_refine_diff_density_min -0.309
_refine_ls_extinction_method none
_refine_ls_goodness_of_fit_ref 1.042
_refine_ls_hydrogen_treatment constr
_refine_ls_matrix_type full
_refine_ls_number_parameters 144
_refine_ls_number_reflns 2379
_refine_ls_number_restraints 0
_refine_ls_restrained_S_all 1.042
_refine_ls_R_factor_all 0.0711
_refine_ls_R_factor_gt 0.0540
_refine_ls_shift/su_max 0.000
_refine_ls_shift/su_mean 0.000
_refine_ls_structure_factor_coef Fsqd
_refine_ls_weighting_details 'calc w=1/[\s^2^(Fo^2^)+(0.0584P)^2^] where P=(Fo^2^+2Fc^2^)/3'
_refine_ls_weighting_scheme calc
_refine_ls_wR_factor_gt 0.1150
_refine_ls_wR_factor_ref 0.1249
_reflns_number_gt 1898
_reflns_number_total 2379
_reflns_threshold_expression I>2\s(I)
_cod_data_source_file sq3002.cif
_cod_data_source_block II
_cod_original_sg_symbol_H-M P-1
_cod_database_code 2014413

loop_
_symmetry_equiv_pos_as_xyz
'x, y, z'
'-x, -y, -z'

loop_
_atom_site_label
_atom_site_fract_x
_atom_site_fract_y
_atom_site_fract_z
_atom_site_U_iso_or_equiv
_atom_site_adp_type
_atom_site_calc_flag
_atom_site_refinement_flags
_atom_site_occupancy
_atom_site_disorder_assembly
_atom_site_disorder_group
_atom_site_type_symbol
Zn1 0.5000 0.5000 0.5000 0.0371(2) Uani d S 1 . . Zn
C1 1.1023(5) 0.4043(4) 0.1656(3) 0.0376(7) Uani d . 1 . . C
C2 0.9477(5) 0.4470(4) 0.2834(3) 0.0395(8) Uani d . 1 . . C
H2 0.9710 0.5151 0.3383 0.047 Uiso calc R 1 . . H
N3 0.7661(4) 0.3971(3) 0.3243(3) 0.0384(6) Uani d . 1 . . N
C4 0.7409(5) 0.2940(4) 0.2471(4) 0.0433(8) Uani d . 1 . . C
H4 0.6169 0.2563 0.2737 0.052 Uiso calc R 1 . . H
C5 0.8884(5) 0.2404(4) 0.1305(4) 0.0502(9) Uani d . 1 . . C
H5 0.8651 0.1660 0.0817 0.060 Uiso calc R 1 . . H
C6 1.0703(5) 0.2975(4) 0.0866(4) 0.0454(8) Uani d . 1 . . C
H6 1.1699 0.2656 0.0060 0.054 Uiso calc R 1 . . H
C7 1.2880(5) 0.4750(4) 0.1268(3) 0.0415(8) Uani d . 1 . . C
H7 1.3105 0.5334 0.1898 0.050 Uiso calc R 1 . . H
N8 1.4192(4) 0.4582(3) 0.0087(3) 0.0466(7) Uani d . 1 . . N
C9 0.3745(6) 0.8894(5) 0.1823(4) 0.0612(11) Uani d . 1 . . C
H9A 0.4270 0.8348 0.0991 0.092 Uiso calc R 1 . . H
H9B 0.4138 0.9926 0.1627 0.092 Uiso calc R 1 . . H
H9C 0.2265 0.9022 0.2108 0.092 Uiso calc R 1 . . H
C10 0.4627(5) 0.7930(4) 0.2992(3) 0.0435(8) Uani d . 1 . . C
C11 0.6128(5) 0.8480(4) 0.3381(4) 0.0500(9) Uani d . 1 . . C
H11 0.6565 0.9393 0.2853 0.060 Uiso calc R 1 . . H
C12 0.7044(5) 0.7812(4) 0.4475(4) 0.0416(8) Uani d . 1 . . C
C13 0.8543(6) 0.8638(5) 0.4792(5) 0.0592(11) Uani d . 1 . . C
H13A 0.8156 0.8759 0.5781 0.089 Uiso calc R 1 . . H
H13B 0.8523 0.9672 0.4258 0.089 Uiso calc R 1 . . H
H13C 0.9909 0.8012 0.4542 0.089 Uiso calc R 1 . . H
O14 0.6730(3) 0.6523(3) 0.5243(2) 0.0412(6) Uani d . 1 . . O
O15 0.3908(3) 0.6683(3) 0.3550(2) 0.0423(6) Uani d . 1 . . O

loop_
_atom_site_aniso_label
_atom_site_aniso_U_11
_atom_site_aniso_U_22
_atom_site_aniso_U_33
_atom_site_aniso_U_12
_atom_site_aniso_U_13
_atom_site_aniso_U_23
Zn1 0.0329(3) 0.0415(4) 0.0368(3) -0.0158(2) -0.0049(2) 0.0013(2)
C1 0.0291(16) 0.0432(19) 0.0354(17) -0.0074(14) -0.0018(14) -0.0003(14)
C2 0.0324(17) 0.045(2) 0.0395(18) -0.0129(15) -0.0024(14) -0.0053(15)
N3 0.0301(14) 0.0448(16) 0.0356(15) -0.0101(12) -0.0010(12) -0.0006(12)
C4 0.0332(17) 0.043(2) 0.050(2) -0.0084(15) -0.0046(16) -0.0022(16)
C5 0.044(2) 0.057(2) 0.052(2) -0.0143(18) -0.0060(17) -0.0177(18)
C6 0.0370(18) 0.052(2) 0.0401(19) -0.0047(16) 0.0017(15) -0.0112(16)
C7 0.0327(17) 0.048(2) 0.0422(19) -0.0116(15) -0.0035(15) -0.0055(16)
N8 0.0346(16) 0.062(2) 0.0423(17) -0.0177(14) 0.0002(13) -0.0096(15)
C9 0.073(3) 0.054(2) 0.052(2) -0.010(2) -0.017(2) 0.0074(19)
C10 0.046(2) 0.039(2) 0.0370(19) -0.0041(16) -0.0010(16) -0.0041(15)
C11 0.052(2) 0.037(2) 0.057(2) -0.0182(17) -0.0088(18) 0.0089(17)
C12 0.0277(16) 0.041(2) 0.052(2) -0.0094(14) 0.0026(15) -0.0107(16)
C13 0.047(2) 0.052(2) 0.082(3) -0.0239(18) -0.012(2) -0.005(2)
O14 0.0370(12) 0.0461(14) 0.0411(13) -0.0197(11) -0.0049(10) -0.0001(11)
O15 0.0410(13) 0.0448(14) 0.0416(13) -0.0136(11) -0.0095(11) -0.0001(11)

loop_
_atom_type_symbol
_atom_type_description
_atom_type_scat_dispersion_real
_atom_type_scat_dispersion_imag
_atom_type_scat_source
C C 0.0033 0.0016 'International Tables Vol C Tables 4.2.6.8 and 6.1.1.4'
H H 0.0000 0.0000 'International Tables Vol C Tables 4.2.6.8 and 6.1.1.4'
N N 0.0061 0.0033 'International Tables Vol C Tables 4.2.6.8 and 6.1.1.4'
O O 0.0106 0.0060 'International Tables Vol C Tables 4.2.6.8 and 6.1.1.4'
Zn Zn 0.2839 1.4301 'International Tables Vol C Tables 4.2.6.8 and 6.1.1.4'

loop_
_geom_angle_atom_site_label_1
_geom_angle_atom_site_label_2
_geom_angle_atom_site_label_3
_geom_angle_site_symmetry_3
_geom_angle
_geom_angle_publ_flag
O14 Zn1 O14 2_666 180.0 ?
O14 Zn1 O15 . 89.49(9) y
O14 Zn1 O15 2_666 90.51(9) ?
O15 Zn1 O15 2_666 180.00(9) ?
O14 Zn1 N3 . 90.04(9) y
O14 Zn1 N3 2_666 89.96(9) ?
O15 Zn1 N3 . 89.88(9) ?
O15 Zn1 N3 2_666 90.12(9) ?
O14 Zn1 N3 2_666 89.96(9) ?
O14 Zn1 N3 . 90.04(9) ?
O15 Zn1 N3 2_666 90.12(9) ?
O15 Zn1 N3 . 89.88(9) y
N3 Zn1 N3 2_666 180.0 ?
C2 C1 C6 . 117.7(3) ?
C2 C1 C7 . 119.3(3) ?
C6 C1 C7 . 123.0(3) ?
N3 C2 C1 . 124.4(3) ?
N3 C2 H2 . 117.8 ?
C1 C2 H2 . 117.8 ?
C4 N3 C2 . 116.4(3) ?
C4 N3 Zn1 . 120.7(2) ?
C2 N3 Zn1 . 122.6(2) ?
N3 C4 C5 . 123.5(3) ?
N3 C4 H4 . 118.2 ?
C5 C4 H4 . 118.2 ?
C6 C5 C4 . 119.4(3) ?
C6 C5 H5 . 120.3 ?
C4 C5 H5 . 120.3 ?
C5 C6 C1 . 118.5(3) ?
C5 C6 H6 . 120.7 ?
C1 C6 H6 . 120.7 ?
N8 C7 C1 . 121.2(3) ?
N8 C7 H7 . 119.4 ?
C1 C7 H7 . 119.4 ?
C7 N8 N8 2_865 111.5(3) ?
C10 C9 H9A . 109.5 ?
C10 C9 H9B . 109.5 ?
H9A C9 H9B . 109.5 ?
C10 C9 H9C . 109.5 ?
H9A C9 H9C . 109.5 ?
H9B C9 H9C . 109.5 ?
O15 C10 C11 . 125.4(3) ?
O15 C10 C9 . 116.2(3) ?
C11 C10 C9 . 118.5(3) ?
C12 C11 C10 . 127.1(3) ?
C12 C11 H11 . 116.5 ?
C10 C11 H11 . 116.5 ?
O14 C12 C11 . 125.0(3) ?
O14 C12 C13 . 115.7(3) ?
C11 C12 C13 . 119.3(3) ?
C12 C13 H13A . 109.5 ?
C12 C13 H13B . 109.5 ?
H13A C13 H13B . 109.5 ?
C12 C13 H13C . 109.5 ?
H13A C13 H13C . 109.5 ?
H13B C13 H13C . 109.5 ?
C12 O14 Zn1 . 126.2(2) ?
C10 O15 Zn1 . 125.5(2) ?

loop_
_geom_bond_atom_site_label_1
_geom_bond_atom_site_label_2
_geom_bond_site_symmetry_2
_geom_bond_distance
_geom_bond_publ_flag
Zn1 O14 2_666 2.037(2) n
Zn1 O14 . 2.037(2) y
Zn1 O15 2_666 2.049(2) n
Zn1 O15 . 2.049(2) y
Zn1 N3 2_666 2.271(3) n
Zn1 N3 . 2.271(3) y
C1 C2 . 1.378(4) ?
C1 C6 . 1.393(4) ?
C1 C7 . 1.459(4) ?
C2 N3 . 1.339(4) ?
C2 H2 . 0.9300 ?
N3 C4 . 1.334(4) ?
C4 C5 . 1.373(5) ?
C4 H4 . 0.9300 ?
C5 C6 . 1.371(4) ?
C5 H5 . 0.9300 ?
C6 H6 . 0.9300 ?
C7 N8 . 1.268(4) ?
C7 H7 . 0.9300 ?
N8 N8 2_865 1.408(5) ?
C9 C10 . 1.508(5) ?
C9 H9A . 0.9600 ?
C9 H9B . 0.9600 ?
C9 H9C . 0.9600 ?
C10 O15 . 1.261(4) ?
C10 C11 . 1.393(5) ?
C11 C12 . 1.391(5) ?
C11 H11 . 0.9300 ?
C12 O14 . 1.264(4) ?
C12 C13 . 1.499(4) ?
C13 H13A . 0.9600 ?
C13 H13B . 0.9600 ?
C13 H13C . 0.9600 ?
